data_4501093
loop_
_publ_author_name
'Alshahateet, Solhe F.'
'Bishop, Roger'
'Craig, Donald C.'
'Scudder, Marcia L.'

_publ_section_title
;
 Enhanced Guest Inclusion by a Sulfur-Containing Diquinoline Host
;
_journal_issue 10
_journal_name_full 'Crystal Growth &amp; Design'
_journal_page_first 4474
_journal_paper_doi 10.1021/cg2006937
_journal_volume 11
_journal_year 2011
_chemical_formula_moiety 'C22 H14 Br2 N2 S,C H2 Cl2'
_chemical_formula_sum 'C23 H16 Br2 Cl2 N2 S'
_chemical_formula_weight 583.2
_space_group_IT_number 14
_symmetry_cell_setting monoclinic
_symmetry_space_group_name_Hall '-P 2ybc'
_symmetry_space_group_name_H-M 'P 1 21/c 1'
_atom_type_scat_source 'International Tables for X-ray Crystallography, Vol. IV'
_audit_creation_method 'RAELSPUB and manual entry'
_cell_angle_alpha 90
_cell_angle_beta 110.26(3)
_cell_angle_gamma 90
_cell_formula_units_Z 4
_cell_length_a 9.969(6)
_cell_length_b 23.061(6)
_cell_length_c 10.470(7)
_cell_measurement_reflns_used 10
_cell_measurement_temperature 294
_cell_measurement_theta_max 11
_cell_measurement_theta_min 10
_cell_volume 2258(2)
_computing_cell_refinement 'CAD4 Version 5.0, 1989'
_computing_data_collection 'CAD4 Version 5.0, 1989'
_computing_data_reduction 'Local program'
_computing_molecular_graphics 'ORTEP-II, (Johnson, 1976)'
_computing_publication_material 'Local programs'
_computing_structure_refinement 'RAELS, (Rae, 1989)'
_computing_structure_solution 'SIR92 (Altomare et al, 1994)'
_diffrn_ambient_temperature 294
_diffrn_measured_fraction_theta_full 1.00
_diffrn_measured_fraction_theta_max 1.00
_diffrn_measurement_device_type 'Nonius CAD-4'
_diffrn_measurement_method \w--2\q
_diffrn_radiation_type 'Mo K\a'
_diffrn_radiation_wavelength 0.71073
_diffrn_reflns_av_R_equivalents 0.035
_diffrn_reflns_limit_h_max 11
_diffrn_reflns_limit_h_min -11
_diffrn_reflns_limit_k_max 27
_diffrn_reflns_limit_k_min 0
_diffrn_reflns_limit_l_max 12
_diffrn_reflns_limit_l_min 0
_diffrn_reflns_number 4200
_diffrn_reflns_theta_full 25
_diffrn_reflns_theta_max 25
_diffrn_standards_decay_% 5
_diffrn_standards_interval_time 30min
_diffrn_standards_number 1
_exptl_absorpt_coefficient_mu 3.902
_exptl_absorpt_correction_type none
_exptl_crystal_colour colourless
_exptl_crystal_density_diffrn 1.72
_exptl_crystal_density_method 'not measured'
_exptl_crystal_description irregular
_exptl_crystal_F_000 1152.0
_exptl_crystal_size_rad 0.1
_refine_diff_density_max 0.67
_refine_diff_density_min -0.65
_refine_ls_extinction_method none
_refine_ls_goodness_of_fit_ref 1.68
_refine_ls_hydrogen_treatment noref
_refine_ls_number_parameters 156
_refine_ls_number_reflns 2336
_refine_ls_R_factor_gt 0.053
_refine_ls_shift/su_max 0.024
_refine_ls_structure_factor_coef F
_refine_ls_weighting_details 'w = 1/[\s^2^(F) + 0.0004F^2^]'
_refine_ls_weighting_scheme calc
_refine_ls_wR_factor_ref 0.058
_reflns_number_gt 2336
_reflns_number_total 3968
_reflns_threshold_expression I>2\s(I)
_cod_data_source_file cg2006937_si_002.cif
_cod_data_source_block DRB228
_cod_original_sg_symbol_H-M 'P 21/c'
_cod_database_code 4501093

loop_
_symmetry_equiv_pos_site_id
_symmetry_equiv_pos_as_xyz
1 x,y,z
2 -x,1/2+y,1/2-z
3 -x,-y,-z
4 x,1/2-y,1/2+z

loop_
_atom_site_label
_atom_site_fract_x
_atom_site_fract_y
_atom_site_fract_z
_atom_site_U_iso_or_equiv
_atom_site_adp_type
_atom_site_type_symbol
_atom_site_occupancy
Br1 0.19317(9) 0.07004(4) 0.51050(9) 0.0543(3) Uani Br 1.0
Br2 0.82186(8) 0.10341(4) 0.40832(9) 0.0578(3) Uani Br 1.0
S1 0.54210(19) 0.07059(8) 0.52863(18) 0.0386(6) Uani S 1.0
N1 0.3664(6) 0.0424(2) 0.1342(6) 0.034(1) Uani N 1.0
N2 0.4572(6) 0.2359(2) 0.4777(5) 0.037(1) Uani N 1.0
C1 0.5318(7) 0.0670(3) 0.3538(7) 0.0340(8) Uani C 1.0
C2 0.3816(7) 0.0676(3) 0.2525(7) 0.032(1) Uani C 1.0
C3 0.2666(7) 0.0963(3) 0.2754(7) 0.031(1) Uani C 1.0
C4 0.2799(7) 0.1225(3) 0.4112(7) 0.034(1) Uani C 1.0
C5 0.4339(7) 0.1351(3) 0.5039(7) 0.0353(8) Uani C 1.0
C6 0.4935(7) 0.1842(3) 0.4452(6) 0.0329(6) Uani C 1.0
C7 0.5802(6) 0.1766(3) 0.3631(7) 0.0321(8) Uani C 1.0
C8 0.6143(7) 0.1176(3) 0.3225(7) 0.033(1) Uani C 1.0
C9 0.2378(7) 0.0452(3) 0.0321(7) 0.035(1) Uani C 1.0
C10 0.2210(8) 0.0172(3) -0.0934(7) 0.045(2) Uani C 1.0
C11 0.0948(9) 0.0210(3) -0.1982(7) 0.053(2) Uani C 1.0
C12 -0.0211(9) 0.0521(4) -0.1860(8) 0.058(2) Uani C 1.0
C13 -0.0088(8) 0.0781(3) -0.0651(8) 0.053(2) Uani C 1.0
C14 0.1207(7) 0.0751(3) 0.0452(7) 0.039(1) Uani C 1.0
C15 0.1379(7) 0.1003(3) 0.1730(7) 0.039(1) Uani C 1.0
C16 0.5071(7) 0.2841(3) 0.4341(7) 0.035(1) Uani C 1.0
C17 0.4679(8) 0.3391(3) 0.4673(7) 0.043(2) Uani C 1.0
C18 0.5198(8) 0.3879(3) 0.4294(7) 0.045(2) Uani C 1.0
C19 0.6151(8) 0.3846(3) 0.3574(7) 0.044(2) Uani C 1.0
C20 0.6533(7) 0.3319(3) 0.3215(7) 0.041(1) Uani C 1.0
C21 0.5999(7) 0.2806(3) 0.3568(7) 0.034(1) Uani C 1.0
C22 0.6320(7) 0.2243(3) 0.3213(7) 0.037(1) Uani C 1.0
C1Dc 0.1017(7) 0.2954(4) 0.2283(8) 0.131(3) Uani C 0.51
Cl1Dc 0.2051(9) 0.2658(4) 0.1441(12) 0.101(2) Uani Cl 0.51
Cl2Dc -0.0229(9) 0.2479(4) 0.2460(11) 0.146(3) Uani Cl 0.51
C1Dc' 0.0838(7) 0.2900(4) 0.1895(9) 0.111(3) Uani C 0.49
Cl1Dc' 0.1991(10) 0.2598(5) 0.1192(12) 0.107(2) Uani Cl 0.49
Cl2Dc' -0.0702(8) 0.2506(4) 0.1572(12) 0.157(5) Uani Cl 0.49
HC1 0.5786 0.0302 0.3410 0.037 Uani H 1.0
HC4 0.2256 0.1598 0.3942 0.034 Uani H 1.0
HC5 0.4317 0.1476 0.5946 0.039 Uani H 1.0
HC8 0.5920 0.1182 0.2217 0.032 Uani H 1.0
HC10 0.3022 -0.0052 -0.1043 0.053 Uani H 1.0
HC11 0.0840 0.0011 -0.2861 0.063 Uani H 1.0
HC12 -0.1124 0.0552 -0.2654 0.072 Uani H 1.0
HC13 -0.0921 0.0994 -0.0552 0.068 Uani H 1.0
HC15 0.0563 0.1209 0.1880 0.052 Uani H 1.0
HC17 0.4011 0.3422 0.5194 0.055 Uani H 1.0
HC18 0.4899 0.4267 0.4528 0.055 Uani H 1.0
HC19 0.6551 0.4209 0.3324 0.051 Uani H 1.0
HC20 0.7203 0.3300 0.2693 0.051 Uani H 1.0
HC22 0.6939 0.2199 0.2644 0.047 Uani H 1.0
H1C1Dc 0.0508 0.3300 0.1763 0.192 Uani H 0.51
H2C1Dc 0.1655 0.3077 0.3210 0.234 Uani H 0.51
H1C1Dc' 0.0580 0.3298 0.1513 0.187 Uani H 0.49
H2C1Dc' 0.1332 0.2925 0.2904 0.168 Uani H 0.49

loop_
_atom_site_aniso_label
_atom_site_aniso_U_11
_atom_site_aniso_U_22
_atom_site_aniso_U_33
_atom_site_aniso_U_12
_atom_site_aniso_U_13
_atom_site_aniso_U_23
_atom_site_aniso_type_symbol
Br1 0.0522(5) 0.0597(6) 0.0574(5) -0.0079(4) 0.0272(4) 0.0060(5) Br
Br2 0.0393(4) 0.0491(5) 0.0812(6) 0.0054(4) 0.0160(4) -0.0063(5) Br
S1 0.047(1) 0.0320(9) 0.0336(8) 0.0047(8) 0.0106(7) 0.0028(8) S
N1 0.043(2) 0.023(2) 0.036(1) -0.002(2) 0.016(1) 0.002(1) N
N2 0.046(2) 0.032(1) 0.033(2) -0.001(1) 0.014(2) -0.004(1) N
C1 0.040(2) 0.026(1) 0.0339(9) 0.002(1) 0.0098(8) 0.0003(8) C
C2 0.038(2) 0.022(2) 0.0341(9) -0.002(1) 0.0114(8) 0.0001(9) C
C3 0.037(1) 0.024(2) 0.034(1) -0.004(1) 0.0132(9) 0.001(1) C
C4 0.041(1) 0.030(2) 0.033(1) -0.001(1) 0.015(1) 0.002(1) C
C5 0.043(2) 0.031(1) 0.031(1) 0.002(1) 0.0115(9) 0.0004(9) C
C6 0.037(2) 0.0281(9) 0.031(1) 0.000(1) 0.008(1) -0.003(1) C
C7 0.032(2) 0.028(1) 0.033(1) -0.002(1) 0.007(1) -0.004(1) C
C8 0.033(2) 0.029(2) 0.034(1) 0.001(1) 0.0080(9) -0.002(1) C
C9 0.046(2) 0.025(2) 0.034(2) -0.007(1) 0.015(1) 0.002(1) C
C10 0.061(2) 0.038(3) 0.037(2) -0.012(2) 0.018(1) -0.004(2) C
C11 0.068(3) 0.051(3) 0.036(2) -0.019(3) 0.013(1) -0.002(2) C
C12 0.059(2) 0.064(4) 0.040(2) -0.013(2) 0.003(2) 0.003(2) C
C13 0.047(2) 0.060(4) 0.044(2) -0.002(2) 0.004(2) 0.004(2) C
C14 0.041(2) 0.034(2) 0.038(1) -0.003(2) 0.010(1) 0.004(1) C
C15 0.038(2) 0.036(3) 0.041(2) 0.003(2) 0.012(1) 0.002(2) C
C16 0.041(2) 0.030(1) 0.030(2) 0.000(1) 0.008(2) -0.004(1) C
C17 0.055(3) 0.032(1) 0.043(3) 0.002(1) 0.016(2) -0.007(2) C
C18 0.056(3) 0.030(1) 0.044(3) 0.000(1) 0.009(2) -0.005(1) C
C19 0.049(3) 0.031(1) 0.042(3) -0.005(1) 0.005(2) 0.000(1) C
C20 0.045(3) 0.033(1) 0.043(3) -0.005(2) 0.011(2) 0.000(2) C
C21 0.037(2) 0.030(1) 0.032(2) -0.002(1) 0.007(2) -0.002(1) C
C22 0.039(2) 0.032(1) 0.038(2) 0.000(1) 0.013(2) -0.002(1) C
C1Dc 0.160(5) 0.105(3) 0.150(9) -0.009(4) 0.084(8) -0.036(8) C
Cl1Dc 0.102(2) 0.104(3) 0.108(4) 0.004(2) 0.049(3) 0.012(2) Cl
Cl2Dc 0.139(4) 0.148(6) 0.188(8) 0.043(3) 0.104(5) 0.069(4) Cl
C1Dc' 0.127(4) 0.093(4) 0.134(9) 0.001(2) 0.071(6) -0.006(4) C
Cl1Dc' 0.115(2) 0.117(3) 0.104(4) 0.013(2) 0.057(2) 0.015(2) Cl
Cl2Dc' 0.098(3) 0.173(8) 0.205(9) 0.008(3) 0.059(3) 0.067(7) Cl

loop_
_geom_angle_atom_site_label_1
_geom_angle_atom_site_label_2
_geom_angle_atom_site_label_3
_geom_angle
_geom_angle_site_symmetry_1
_geom_angle_site_symmetry_2
_geom_angle_site_symmetry_3
_geom_angle_publ_flag
C1 S1 C5 94.1(3) 1_555 1_555 1_555 no
C2 N1 C9 119.0(6) 1_555 1_555 1_555 no
C6 N2 C16 119.0(6) 1_555 1_555 1_555 no
S1 C1 C2 114.1(4) 1_555 1_555 1_555 no
S1 C1 C8 109.8(5) 1_555 1_555 1_555 no
C2 C1 C8 108.7(5) 1_555 1_555 1_555 no
N1 C2 C1 114.7(6) 1_555 1_555 1_555 no
N1 C2 C3 121.7(6) 1_555 1_555 1_555 no
C1 C2 C3 123.4(6) 1_555 1_555 1_555 no
C2 C3 C4 122.4(6) 1_555 1_555 1_555 no
C2 C3 C15 119.7(6) 1_555 1_555 1_555 no
C4 C3 C15 117.9(6) 1_555 1_555 1_555 no
Br1 C4 C3 109.9(4) 1_555 1_555 1_555 no
Br1 C4 C5 107.9(4) 1_555 1_555 1_555 no
C3 C4 C5 114.5(5) 1_555 1_555 1_555 no
S1 C5 C4 110.7(5) 1_555 1_555 1_555 no
S1 C5 C6 112.3(5) 1_555 1_555 1_555 no
C4 C5 C6 109.5(5) 1_555 1_555 1_555 no
N2 C6 C5 113.1(6) 1_555 1_555 1_555 no
N2 C6 C7 122.9(6) 1_555 1_555 1_555 no
C5 C6 C7 124.0(6) 1_555 1_555 1_555 no
C6 C7 C8 121.9(6) 1_555 1_555 1_555 no
C6 C7 C22 118.3(6) 1_555 1_555 1_555 no
C8 C7 C22 119.8(6) 1_555 1_555 1_555 no
Br2 C8 C1 109.5(4) 1_555 1_555 1_555 no
Br2 C8 C7 109.0(4) 1_555 1_555 1_555 no
C1 C8 C7 116.1(5) 1_555 1_555 1_555 no
N1 C9 C10 118.9(6) 1_555 1_555 1_555 no
N1 C9 C14 122.5(6) 1_555 1_555 1_555 no
C10 C9 C14 118.6(7) 1_555 1_555 1_555 no
C9 C10 C11 119.8(7) 1_555 1_555 1_555 no
C10 C11 C12 121.5(7) 1_555 1_555 1_555 no
C11 C12 C13 119.7(7) 1_555 1_555 1_555 no
C12 C13 C14 120.1(7) 1_555 1_555 1_555 no
C9 C14 C13 120.2(7) 1_555 1_555 1_555 no
C9 C14 C15 117.5(6) 1_555 1_555 1_555 no
C13 C14 C15 122.3(7) 1_555 1_555 1_555 no
C3 C15 C14 119.4(6) 1_555 1_555 1_555 no
N2 C16 C17 119.3(6) 1_555 1_555 1_555 no
N2 C16 C21 121.9(6) 1_555 1_555 1_555 no
C17 C16 C21 118.8(6) 1_555 1_555 1_555 no
C16 C17 C18 120.7(7) 1_555 1_555 1_555 no
C17 C18 C19 120.6(7) 1_555 1_555 1_555 no
C18 C19 C20 120.2(7) 1_555 1_555 1_555 no
C19 C20 C21 120.8(7) 1_555 1_555 1_555 no
C16 C21 C20 118.9(6) 1_555 1_555 1_555 no
C16 C21 C22 116.8(6) 1_555 1_555 1_555 no
C20 C21 C22 124.3(6) 1_555 1_555 1_555 no
C7 C22 C21 120.9(6) 1_555 1_555 1_555 no
Cl1Dc C1Dc Cl2Dc 112.8(4) 1_555 1_555 1_555 no

loop_
_geom_bond_atom_site_label_1
_geom_bond_atom_site_label_2
_geom_bond_distance
_geom_bond_site_symmetry_1
_geom_bond_site_symmetry_2
_geom_bond_publ_flag
Br1 C4 1.978(6) 1_555 1_555 no
Br2 C8 1.977(6) 1_555 1_555 no
S1 C1 1.800(7) 1_555 1_555 no
S1 C5 1.802(7) 1_555 1_555 no
N1 C2 1.328(8) 1_555 1_555 no
N1 C9 1.357(8) 1_555 1_555 no
N2 C6 1.323(8) 1_555 1_555 no
N2 C16 1.360(8) 1_555 1_555 no
C1 C2 1.506(9) 1_555 1_555 no
C1 C8 1.527(9) 1_555 1_555 no
C2 C3 1.415(8) 1_555 1_555 no
C3 C4 1.507(9) 1_555 1_555 no
C3 C15 1.360(9) 1_555 1_555 no
C4 C5 1.533(9) 1_555 1_555 no
C5 C6 1.506(9) 1_555 1_555 no
C6 C7 1.425(8) 1_555 1_555 no
C7 C8 1.499(9) 1_555 1_555 no
C7 C22 1.353(9) 1_555 1_555 no
C9 C10 1.421(9) 1_555 1_555 no
C9 C14 1.403(9) 1_555 1_555 no
C10 C11 1.356(10) 1_555 1_555 no
C11 C12 1.402(11) 1_555 1_555 no
C12 C13 1.368(10) 1_555 1_555 no
C13 C14 1.405(9) 1_555 1_555 no
C14 C15 1.413(9) 1_555 1_555 no
C16 C17 1.406(9) 1_555 1_555 no
C16 C21 1.426(9) 1_555 1_555 no
C17 C18 1.354(9) 1_555 1_555 no
C18 C19 1.405(10) 1_555 1_555 no
C19 C20 1.363(9) 1_555 1_555 no
C20 C21 1.399(9) 1_555 1_555 no
C21 C22 1.417(9) 1_555 1_555 no
C1Dc Cl1Dc 1.713(5) 1_555 1_555 no
C1Dc Cl2Dc 1.713(5) 1_555 1_555 no
